data_7057468
loop_
_publ_author_name
'Qi, Yunpeng'
'Liu, Wenjing'
'Wang, Yongtao'
'Ma, Lei'
'Yu, Yongjiang'
'Zhang, Yan'
'Ren, Litong'

_publ_section_title
;
 The inherent mechanism of mechanochromism under different stress:
 electron cloud density distribution, J-type stacking, pore structure and
 collapse of J-type stacking
;
_journal_issue 14
_journal_name_full 'New Journal of Chemistry'
_journal_page_first 11373
_journal_paper_doi 10.1039/C7NJ04543C
_journal_volume 42
_journal_year 2018
_chemical_formula_sum 'C47 H50 B F2 O3'
_chemical_formula_weight 711.68
_space_group_crystal_system triclinic
_space_group_IT_number 2
_space_group_name_Hall '-P 1'
_space_group_name_H-M_alt 'P -1'
_symmetry_space_group_name_Hall '-P 1'
_symmetry_space_group_name_H-M 'P -1'
_atom_sites_solution_hydrogens geom
_audit_creation_method SHELXL-2014/7
_audit_update_record
;
2018-05-10 deposited with the CCDC.
2018-05-28 downloaded from the CCDC.
;
_cell_angle_alpha 91.519(2)
_cell_angle_beta 90.590(2)
_cell_angle_gamma 95.333(2)
_cell_formula_units_Z 2
_cell_length_a 9.2196(17)
_cell_length_b 9.9971(18)
_cell_length_c 21.908(4)
_cell_measurement_temperature 296(2)
_cell_volume 2009.6(6)
_computing_structure_refinement 'SHELXL-2014/7 (Sheldrick, 2014)'
_diffrn_ambient_temperature 296(2)
_diffrn_measured_fraction_theta_full 0.996
_diffrn_measured_fraction_theta_max 0.996
_diffrn_radiation_type MoK\a
_diffrn_radiation_wavelength 0.71073
_diffrn_reflns_av_R_equivalents 0.0293
_diffrn_reflns_av_unetI/netI 0.0511
_diffrn_reflns_Laue_measured_fraction_full 0.996
_diffrn_reflns_Laue_measured_fraction_max 0.996
_diffrn_reflns_limit_h_max 10
_diffrn_reflns_limit_h_min -10
_diffrn_reflns_limit_k_max 11
_diffrn_reflns_limit_k_min -11
_diffrn_reflns_limit_l_max 26
_diffrn_reflns_limit_l_min -22
_diffrn_reflns_number 14145
_diffrn_reflns_point_group_measured_fraction_full 0.996
_diffrn_reflns_point_group_measured_fraction_max 0.996
_diffrn_reflns_theta_full 25.010
_diffrn_reflns_theta_max 25.010
_diffrn_reflns_theta_min 2.395
_exptl_absorpt_coefficient_mu 0.078
_exptl_crystal_density_diffrn 1.176
_exptl_crystal_F_000 758
_exptl_crystal_size_max 0.210
_exptl_crystal_size_mid 0.200
_exptl_crystal_size_min 0.190
_refine_diff_density_max 0.215
_refine_diff_density_min -0.209
_refine_diff_density_rms 0.033
_refine_ls_extinction_method none
_refine_ls_goodness_of_fit_ref 1.011
_refine_ls_hydrogen_treatment constr
_refine_ls_matrix_type full
_refine_ls_number_parameters 478
_refine_ls_number_reflns 7034
_refine_ls_number_restraints 1
_refine_ls_restrained_S_all 1.012
_refine_ls_R_factor_all 0.1005
_refine_ls_R_factor_gt 0.0529
_refine_ls_shift/su_max 0.000
_refine_ls_shift/su_mean 0.000
_refine_ls_structure_factor_coef Fsqd
_refine_ls_weighting_details 'w=1/[\s^2^(Fo^2^)+(0.0626P)^2^+0.2907P] where P=(Fo^2^+2Fc^2^)/3'
_refine_ls_weighting_scheme calc
_refine_ls_wR_factor_gt 0.1197
_refine_ls_wR_factor_ref 0.1417
_reflns_Friedel_coverage 0.000
_reflns_number_gt 4242
_reflns_number_total 7034
_reflns_threshold_expression 'I > 2\s(I)'
_cod_data_source_file c7nj04543c2.cif
_cod_data_source_block qq_CCDC1
_cod_depositor_comments 'Adding full bibliography for 7057465--7057469.cif.'
_cod_database_code 7057468
_shelx_shelxl_version_number 2014/7
_shelx_space_group_comment
;
The symmetry employed for this shelxl refinement is uniquely defined
by the following loop, which should always be used as a source of
symmetry information in preference to the above space-group names.
They are only intended as comments.
;
_shelx_estimated_absorpt_t_min 0.984
_shelx_estimated_absorpt_t_max 0.985

loop_
_space_group_symop_operation_xyz
'x, y, z'
'-x, -y, -z'

loop_
_atom_site_label
_atom_site_type_symbol
_atom_site_fract_x
_atom_site_fract_y
_atom_site_fract_z
_atom_site_U_iso_or_equiv
_atom_site_adp_type
_atom_site_occupancy
_atom_site_site_symmetry_order
_atom_site_calc_flag
_atom_site_refinement_flags_posn
_atom_site_refinement_flags_adp
F1 F 0.51712(15) 0.74143(14) 0.02962(7) 0.0706(4) Uani 1 1 d . .
F2 F 0.70402(16) 0.71661(13) 0.09423(6) 0.0664(4) Uani 1 1 d . .
O1 O 0.61784(17) 0.92535(14) 0.08718(7) 0.0544(4) Uani 1 1 d . .
O2 O 0.75116(17) 0.82581(14) 0.00415(7) 0.0540(4) Uani 1 1 d . .
O3 O 1.14328(18) 0.98688(15) -0.22122(7) 0.0583(5) Uani 1 1 d . .
C1 C 0.2724(3) 1.5244(2) 0.09321(11) 0.0528(6) Uani 1 1 d . .
H1 H 0.3568 1.5212 0.0705 0.063 Uiso 1 1 calc R U
C2 C 0.1419(3) 1.5438(2) 0.06415(12) 0.0620(7) Uani 1 1 d . .
H2 H 0.1392 1.5546 0.0221 0.074 Uiso 1 1 calc R U
C3 C 0.0170(3) 1.5473(2) 0.09718(14) 0.0602(7) Uani 1 1 d . .
H3 H -0.0699 1.5622 0.0777 0.072 Uiso 1 1 calc R U
C4 C 0.0197(3) 1.5290(2) 0.15813(13) 0.0587(7) Uani 1 1 d . .
H4 H -0.0660 1.5287 0.1802 0.070 Uiso 1 1 calc R U
C5 C 0.1483(2) 1.5109(2) 0.18771(11) 0.0501(6) Uani 1 1 d . .
H5 H 0.1488 1.4993 0.2297 0.060 Uiso 1 1 calc R U
C6 C 0.2773(2) 1.5095(2) 0.15573(10) 0.0412(5) Uani 1 1 d . .
C7 C 0.4218(2) 1.4937(2) 0.18564(10) 0.0450(6) Uani 1 1 d . .
C8 C 0.4792(2) 1.5795(2) 0.22847(10) 0.0468(6) Uani 1 1 d . .
C9 C 0.4008(2) 1.6952(2) 0.25187(11) 0.0467(6) Uani 1 1 d . .
C10 C 0.3579(3) 1.7935(2) 0.21434(12) 0.0577(7) Uani 1 1 d . .
H10 H 0.3798 1.7900 0.1730 0.069 Uiso 1 1 calc R U
C11 C 0.2835(3) 1.8964(3) 0.23691(16) 0.0720(8) Uani 1 1 d . .
H11 H 0.2558 1.9619 0.2110 0.086 Uiso 1 1 calc R U
C12 C 0.2507(3) 1.9025(3) 0.29675(18) 0.0831(9) Uani 1 1 d . .
H12 H 0.1971 1.9705 0.3115 0.100 Uiso 1 1 calc R U
C13 C 0.2954(4) 1.8100(4) 0.33594(15) 0.0927(10) Uani 1 1 d . .
H13 H 0.2750 1.8166 0.3773 0.111 Uiso 1 1 calc R U
C14 C 0.3720(3) 1.7057(3) 0.31331(12) 0.0711(8) Uani 1 1 d . .
H14 H 0.4037 1.6430 0.3398 0.085 Uiso 1 1 calc R U
C15 C 0.6253(2) 1.5689(2) 0.25847(10) 0.0459(6) Uani 1 1 d . .
C16 C 0.7274(3) 1.6802(2) 0.25799(11) 0.0546(6) Uani 1 1 d . .
H16 H 0.7059 1.7563 0.2375 0.066 Uiso 1 1 calc R U
C17 C 0.8600(3) 1.6793(3) 0.28755(13) 0.0686(8) Uani 1 1 d . .
H17 H 0.9275 1.7544 0.2866 0.082 Uiso 1 1 calc R U
C18 C 0.8923(3) 1.5688(3) 0.31813(13) 0.0779(9) Uani 1 1 d . .
H18 H 0.9814 1.5685 0.3384 0.094 Uiso 1 1 calc R U
C19 C 0.7926(4) 1.4572(3) 0.31890(13) 0.0792(9) Uani 1 1 d . .
H19 H 0.8146 1.3815 0.3396 0.095 Uiso 1 1 calc R U
C20 C 0.6601(3) 1.4576(3) 0.28906(12) 0.0642(7) Uani 1 1 d . .
H20 H 0.5937 1.3817 0.2896 0.077 Uiso 1 1 calc R U
C21 C 0.4964(2) 1.3769(2) 0.16029(10) 0.0412(5) Uani 1 1 d . .
C22 C 0.6203(2) 1.3950(2) 0.12510(10) 0.0455(6) Uani 1 1 d . .
H22 H 0.6680 1.4806 0.1217 0.055 Uiso 1 1 calc R U
C23 C 0.6738(2) 1.2872(2) 0.09492(10) 0.0444(6) Uani 1 1 d . .
H23 H 0.7562 1.3014 0.0710 0.053 Uiso 1 1 calc R U
C24 C 0.6063(2) 1.15834(19) 0.09978(9) 0.0373(5) Uani 1 1 d . .
C25 C 0.4864(2) 1.1396(2) 0.13715(10) 0.0462(6) Uani 1 1 d . .
H25 H 0.4427 1.0533 0.1428 0.055 Uiso 1 1 calc R U
C26 C 0.4312(2) 1.2477(2) 0.16608(11) 0.0504(6) Uani 1 1 d . .
H26 H 0.3485 1.2335 0.1899 0.060 Uiso 1 1 calc R U
C27 C 0.6557(2) 1.0430(2) 0.06535(10) 0.0384(5) Uani 1 1 d . .
C28 C 0.7351(2) 1.0559(2) 0.01307(10) 0.0461(6) Uani 1 1 d . .
H28 H 0.7554 1.1406 -0.0031 0.055 Uiso 1 1 calc R U
C29 C 0.7857(2) 0.9453(2) -0.01621(10) 0.0381(5) Uani 1 1 d . .
C30 C 0.8788(2) 0.9541(2) -0.06957(9) 0.0379(5) Uani 1 1 d . .
C31 C 0.9172(2) 0.8385(2) -0.09945(10) 0.0457(6) Uani 1 1 d . .
H31 H 0.8828 0.7550 -0.0850 0.055 Uiso 1 1 calc R U
C32 C 1.0053(2) 0.8449(2) -0.15006(10) 0.0483(6) Uani 1 1 d . .
H32 H 1.0295 0.7663 -0.1695 0.058 Uiso 1 1 calc R U
C33 C 1.0572(2) 0.9684(2) -0.17176(10) 0.0437(5) Uani 1 1 d . .
C34 C 1.0209(3) 1.0848(2) -0.14215(11) 0.0527(6) Uani 1 1 d . .
H34 H 1.0563 1.1682 -0.1564 0.063 Uiso 1 1 calc R U
C35 C 0.9335(3) 1.0777(2) -0.09209(10) 0.0491(6) Uani 1 1 d . .
H35 H 0.9101 1.1567 -0.0727 0.059 Uiso 1 1 calc R U
C36 C 1.1991(3) 0.8723(2) -0.25025(11) 0.0550(6) Uani 1 1 d . .
H36A H 1.1198 0.8094 -0.2655 0.066 Uiso 1 1 calc R U
H36B H 1.2568 0.8268 -0.2215 0.066 Uiso 1 1 calc R U
C37 C 1.2920(3) 0.9241(3) -0.30212(11) 0.0596(7) Uani 1 1 d . .
H37A H 1.3502 0.8538 -0.3163 0.071 Uiso 1 1 calc R U
H37B H 1.3582 0.9991 -0.2871 0.071 Uiso 1 1 calc R U
C38 C 1.2057(3) 0.9696(3) -0.35555(11) 0.0638(7) Uani 1 1 d . .
H38A H 1.1447 0.8929 -0.3724 0.077 Uiso 1 1 calc R U
H38B H 1.1420 1.0350 -0.3408 0.077 Uiso 1 1 calc R U
C39 C 1.2982(3) 1.0308(3) -0.40572(12) 0.0776(8) Uani 1 1 d . .
H39A H 1.3653 0.9671 -0.4190 0.093 Uiso 1 1 calc R U
H39B H 1.3556 1.1101 -0.3893 0.093 Uiso 1 1 calc R U
C40 C 1.2118(3) 1.0702(3) -0.46080(13) 0.0821(9) Uani 1 1 d . .
H40A H 1.1556 0.9906 -0.4776 0.099 Uiso 1 1 calc R U
H40B H 1.1436 1.1327 -0.4473 0.099 Uiso 1 1 calc R U
C41 C 1.3031(4) 1.1333(4) -0.51043(14) 0.0958(10) Uani 1 1 d . .
H41A H 1.3717 1.0708 -0.5236 0.115 Uiso 1 1 calc R U
H41B H 1.3592 1.2129 -0.4935 0.115 Uiso 1 1 calc R U
C42 C 1.2198(3) 1.1727(3) -0.56550(13) 0.0825(9) Uani 1 1 d . .
H42A H 1.1686 1.0922 -0.5839 0.099 Uiso 1 1 calc R U
H42B H 1.1470 1.2306 -0.5519 0.099 Uiso 1 1 calc R U
C43 C 1.3097(4) 1.2437(4) -0.61383(15) 0.0994(11) Uani 1 1 d . .
H43A H 1.3779 1.1836 -0.6297 0.119 Uiso 1 1 calc R U
H43B H 1.3660 1.3211 -0.5951 0.119 Uiso 1 1 calc R U
C44 C 1.2225(4) 1.2902(4) -0.66629(15) 0.1105(12) Uani 1 1 d . .
H44A H 1.2872 1.3344 -0.6951 0.166 Uiso 1 1 calc R U
H44B H 1.1683 1.2142 -0.6860 0.166 Uiso 1 1 calc R U
H44C H 1.1565 1.3519 -0.6513 0.166 Uiso 1 1 calc R U
B1 B 0.6457(3) 0.7988(2) 0.05415(13) 0.0492(7) Uani 1 1 d . .
C45 C 1.6798(7) 1.3580(8) -0.5056(3) 0.246(4) Uani 1 1 d . .
H45A H 1.6356 1.2785 -0.4872 0.370 Uiso 1 1 calc R U
H45B H 1.6331 1.4346 -0.4913 0.370 Uiso 1 1 calc R U
H45C H 1.6689 1.3489 -0.5492 0.370 Uiso 1 1 calc R U
C46 C 1.8321(9) 1.3759(8) -0.4896(4) 0.261(4) Uani 1 1 d D .
H46A H 1.8371 1.3787 -0.4453 0.314 Uiso 1 1 calc R U
H46B H 1.8725 1.2939 -0.5027 0.314 Uiso 1 1 calc R U
C47 C 1.9262(6) 1.4779(6) -0.5079(3) 0.175(2) Uani 1 1 d D .
H47A H 1.8747 1.5570 -0.5007 0.210 Uiso 1 1 calc R U
H47B H 1.9276 1.4652 -0.5520 0.210 Uiso 1 1 calc R U

loop_
_atom_site_aniso_label
_atom_site_aniso_U_11
_atom_site_aniso_U_22
_atom_site_aniso_U_33
_atom_site_aniso_U_23
_atom_site_aniso_U_13
_atom_site_aniso_U_12
F1 0.0583(9) 0.0659(9) 0.0846(11) -0.0071(8) 0.0034(8) -0.0077(7)
F2 0.0811(10) 0.0487(8) 0.0727(10) 0.0135(7) 0.0089(8) 0.0186(7)
O1 0.0673(11) 0.0320(8) 0.0646(11) 0.0055(8) 0.0239(8) 0.0055(8)
O2 0.0665(11) 0.0285(8) 0.0678(11) 0.0016(7) 0.0219(9) 0.0053(7)
O3 0.0748(12) 0.0479(10) 0.0531(10) 0.0014(8) 0.0222(9) 0.0082(9)
C1 0.0514(15) 0.0507(14) 0.0558(16) 0.0026(12) 0.0101(12) 0.0016(12)
C2 0.074(2) 0.0575(16) 0.0543(16) 0.0085(13) -0.0108(15) 0.0012(14)
C3 0.0498(16) 0.0466(15) 0.085(2) -0.0006(14) -0.0146(15) 0.0085(12)
C4 0.0448(15) 0.0565(16) 0.075(2) -0.0114(14) 0.0067(13) 0.0079(12)
C5 0.0498(15) 0.0486(14) 0.0513(14) -0.0044(11) 0.0059(12) 0.0029(11)
C6 0.0394(13) 0.0336(12) 0.0504(15) -0.0006(10) 0.0027(11) 0.0025(10)
C7 0.0482(14) 0.0379(12) 0.0490(14) 0.0033(11) 0.0109(11) 0.0025(10)
C8 0.0508(14) 0.0416(13) 0.0479(14) -0.0007(11) 0.0071(11) 0.0039(11)
C9 0.0461(14) 0.0392(13) 0.0546(15) -0.0087(11) 0.0023(11) 0.0063(10)
C10 0.0611(16) 0.0405(14) 0.0720(18) -0.0014(13) 0.0047(13) 0.0068(12)
C11 0.0629(18) 0.0477(16) 0.107(3) -0.0037(16) 0.0081(17) 0.0126(14)
C12 0.077(2) 0.0626(19) 0.111(3) -0.0234(19) 0.018(2) 0.0155(16)
C13 0.112(3) 0.098(3) 0.071(2) -0.023(2) 0.0239(19) 0.028(2)
C14 0.085(2) 0.0737(19) 0.0569(18) -0.0100(14) 0.0058(15) 0.0219(16)
C15 0.0488(14) 0.0438(13) 0.0455(14) -0.0042(11) -0.0011(11) 0.0073(11)
C16 0.0497(15) 0.0481(14) 0.0663(17) -0.0007(12) 0.0035(13) 0.0067(12)
C17 0.0516(17) 0.0735(19) 0.078(2) -0.0159(16) 0.0003(15) -0.0018(14)
C18 0.0628(19) 0.098(2) 0.074(2) -0.0184(18) -0.0215(15) 0.0216(18)
C19 0.093(2) 0.0685(19) 0.079(2) 0.0001(16) -0.0235(18) 0.0263(18)
C20 0.0717(19) 0.0526(16) 0.0678(18) -0.0001(13) -0.0154(15) 0.0049(13)
C21 0.0416(13) 0.0355(12) 0.0468(13) -0.0016(10) 0.0061(10) 0.0053(10)
C22 0.0488(14) 0.0308(12) 0.0560(15) -0.0027(10) 0.0098(11) -0.0009(10)
C23 0.0401(13) 0.0396(13) 0.0530(14) 0.0016(11) 0.0135(11) 0.0003(10)
C24 0.0373(12) 0.0324(11) 0.0429(13) 0.0014(9) 0.0017(10) 0.0060(9)
C25 0.0459(14) 0.0317(12) 0.0609(15) 0.0023(11) 0.0112(12) 0.0007(10)
C26 0.0454(14) 0.0427(14) 0.0632(16) -0.0013(12) 0.0181(12) 0.0033(11)
C27 0.0367(12) 0.0316(12) 0.0473(14) 0.0032(10) -0.0005(10) 0.0050(9)
C28 0.0566(15) 0.0309(12) 0.0519(14) 0.0042(10) 0.0146(12) 0.0068(10)
C29 0.0365(12) 0.0310(12) 0.0468(13) 0.0004(10) -0.0031(10) 0.0047(9)
C30 0.0391(12) 0.0327(11) 0.0422(13) -0.0015(10) 0.0014(10) 0.0051(9)
C31 0.0482(14) 0.0314(12) 0.0575(15) -0.0010(11) 0.0091(12) 0.0035(10)
C32 0.0544(15) 0.0370(13) 0.0535(15) -0.0065(11) 0.0069(12) 0.0058(11)
C33 0.0451(13) 0.0422(13) 0.0439(13) -0.0013(11) 0.0047(11) 0.0051(10)
C34 0.0676(16) 0.0344(12) 0.0559(16) 0.0019(11) 0.0127(13) 0.0020(11)
C35 0.0641(16) 0.0328(12) 0.0508(15) -0.0031(10) 0.0127(12) 0.0075(11)
C36 0.0610(16) 0.0561(15) 0.0501(15) -0.0010(12) 0.0076(12) 0.0165(13)
C37 0.0587(16) 0.0645(16) 0.0567(16) 0.0003(13) 0.0118(13) 0.0113(13)
C38 0.0667(17) 0.0750(18) 0.0509(16) 0.0050(13) 0.0103(13) 0.0112(14)
C39 0.078(2) 0.095(2) 0.0605(18) 0.0130(16) 0.0104(15) 0.0067(17)
C40 0.081(2) 0.102(2) 0.0645(19) 0.0221(17) 0.0099(16) 0.0112(18)
C41 0.093(2) 0.125(3) 0.070(2) 0.030(2) 0.0081(18) 0.006(2)
C42 0.093(2) 0.090(2) 0.066(2) 0.0134(17) 0.0085(17) 0.0163(18)
C43 0.109(3) 0.110(3) 0.080(2) 0.028(2) 0.011(2) 0.005(2)
C44 0.144(3) 0.108(3) 0.084(2) 0.029(2) 0.007(2) 0.028(2)
B1 0.0568(18) 0.0302(14) 0.0609(18) 0.0046(13) 0.0132(15) 0.0041(13)
C45 0.156(6) 0.343(10) 0.218(7) -0.022(6) -0.027(5) -0.085(6)
C46 0.208(8) 0.266(9) 0.296(9) 0.094(7) -0.015(7) -0.079(7)
C47 0.167(6) 0.191(6) 0.162(5) -0.024(4) -0.006(5) -0.001(5)

loop_
_atom_type_symbol
_atom_type_description
_atom_type_scat_dispersion_real
_atom_type_scat_dispersion_imag
_atom_type_scat_source
C C 0.0033 0.0016 'International Tables Vol C Tables 4.2.6.8 and 6.1.1.4'
H H 0.0000 0.0000 'International Tables Vol C Tables 4.2.6.8 and 6.1.1.4'
B B 0.0013 0.0007 'International Tables Vol C Tables 4.2.6.8 and 6.1.1.4'
F F 0.0171 0.0103 'International Tables Vol C Tables 4.2.6.8 and 6.1.1.4'
O O 0.0106 0.0060 'International Tables Vol C Tables 4.2.6.8 and 6.1.1.4'

loop_
_geom_angle_atom_site_label_1
_geom_angle_atom_site_label_2
_geom_angle_atom_site_label_3
_geom_angle
_geom_angle_site_symmetry_1
_geom_angle_site_symmetry_3
C27 O1 B1 122.20(18) . .
C29 O2 B1 122.99(17) . .
C33 O3 C36 118.99(17) . .
C6 C1 C2 120.2(2) . .
C6 C1 H1 119.9 . .
C2 C1 H1 119.9 . .
C3 C2 C1 120.1(2) . .
C3 C2 H2 119.9 . .
C1 C2 H2 119.9 . .
C4 C3 C2 120.2(2) . .
C4 C3 H3 119.9 . .
C2 C3 H3 119.9 . .
C3 C4 C5 120.4(2) . .
C3 C4 H4 119.8 . .
C5 C4 H4 119.8 . .
C4 C5 C6 120.8(2) . .
C4 C5 H5 119.6 . .
C6 C5 H5 119.6 . .
C1 C6 C5 118.2(2) . .
C1 C6 C7 118.5(2) . .
C5 C6 C7 123.3(2) . .
C8 C7 C6 122.1(2) . .
C8 C7 C21 124.0(2) . .
C6 C7 C21 113.81(18) . .
C7 C8 C9 122.0(2) . .
C7 C8 C15 123.7(2) . .
C9 C8 C15 114.34(18) . .
C14 C9 C10 118.3(2) . .
C14 C9 C8 119.1(2) . .
C10 C9 C8 122.6(2) . .
C11 C10 C9 121.2(3) . .
C11 C10 H10 119.4 . .
C9 C10 H10 119.4 . .
C12 C11 C10 120.0(3) . .
C12 C11 H11 120.0 . .
C10 C11 H11 120.0 . .
C11 C12 C13 120.8(3) . .
C11 C12 H12 119.6 . .
C13 C12 H12 119.6 . .
C12 C13 C14 119.5(3) . .
C12 C13 H13 120.3 . .
C14 C13 H13 120.3 . .
C9 C14 C13 120.2(3) . .
C9 C14 H14 119.9 . .
C13 C14 H14 119.9 . .
C20 C15 C16 118.3(2) . .
C20 C15 C8 123.5(2) . .
C16 C15 C8 118.1(2) . .
C17 C16 C15 120.9(2) . .
C17 C16 H16 119.6 . .
C15 C16 H16 119.6 . .
C18 C17 C16 120.1(3) . .
C18 C17 H17 119.9 . .
C16 C17 H17 119.9 . .
C17 C18 C19 119.8(3) . .
C17 C18 H18 120.1 . .
C19 C18 H18 120.1 . .
C18 C19 C20 120.2(3) . .
C18 C19 H19 119.9 . .
C20 C19 H19 119.9 . .
C15 C20 C19 120.7(3) . .
C15 C20 H20 119.6 . .
C19 C20 H20 119.6 . .
C26 C21 C22 118.19(19) . .
C26 C21 C7 119.38(19) . .
C22 C21 C7 122.02(19) . .
C23 C22 C21 120.7(2) . .
C23 C22 H22 119.7 . .
C21 C22 H22 119.7 . .
C22 C23 C24 120.9(2) . .
C22 C23 H23 119.5 . .
C24 C23 H23 119.5 . .
C25 C24 C23 118.29(19) . .
C25 C24 C27 119.63(18) . .
C23 C24 C27 122.06(19) . .
C26 C25 C24 120.6(2) . .
C26 C25 H25 119.7 . .
C24 C25 H25 119.7 . .
C25 C26 C21 121.2(2) . .
C25 C26 H26 119.4 . .
C21 C26 H26 119.4 . .
O1 C27 C28 120.98(19) . .
O1 C27 C24 115.87(18) . .
C28 C27 C24 123.14(19) . .
C27 C28 C29 121.3(2) . .
C27 C28 H28 119.4 . .
C29 C28 H28 119.4 . .
O2 C29 C28 119.79(19) . .
O2 C29 C30 116.60(18) . .
C28 C29 C30 123.61(19) . .
C31 C30 C35 117.7(2) . .
C31 C30 C29 120.66(19) . .
C35 C30 C29 121.60(18) . .
C32 C31 C30 121.5(2) . .
C32 C31 H31 119.3 . .
C30 C31 H31 119.3 . .
C31 C32 C33 119.7(2) . .
C31 C32 H32 120.1 . .
C33 C32 H32 120.1 . .
O3 C33 C32 124.9(2) . .
O3 C33 C34 115.6(2) . .
C32 C33 C34 119.5(2) . .
C35 C34 C33 120.5(2) . .
C35 C34 H34 119.8 . .
C33 C34 H34 119.8 . .
C34 C35 C30 121.1(2) . .
C34 C35 H35 119.5 . .
C30 C35 H35 119.5 . .
O3 C36 C37 106.77(19) . .
O3 C36 H36A 110.4 . .
C37 C36 H36A 110.4 . .
O3 C36 H36B 110.4 . .
C37 C36 H36B 110.4 . .
H36A C36 H36B 108.6 . .
C36 C37 C38 113.8(2) . .
C36 C37 H37A 108.8 . .
C38 C37 H37A 108.8 . .
C36 C37 H37B 108.8 . .
C38 C37 H37B 108.8 . .
H37A C37 H37B 107.7 . .
C39 C38 C37 114.1(2) . .
C39 C38 H38A 108.7 . .
C37 C38 H38A 108.7 . .
C39 C38 H38B 108.7 . .
C37 C38 H38B 108.7 . .
H38A C38 H38B 107.6 . .
C38 C39 C40 114.1(2) . .
C38 C39 H39A 108.7 . .
C40 C39 H39A 108.7 . .
C38 C39 H39B 108.7 . .
C40 C39 H39B 108.7 . .
H39A C39 H39B 107.6 . .
C41 C40 C39 114.4(3) . .
C41 C40 H40A 108.7 . .
C39 C40 H40A 108.7 . .
C41 C40 H40B 108.7 . .
C39 C40 H40B 108.7 . .
H40A C40 H40B 107.6 . .
C40 C41 C42 115.2(3) . .
C40 C41 H41A 108.5 . .
C42 C41 H41A 108.5 . .
C40 C41 H41B 108.5 . .
C42 C41 H41B 108.5 . .
H41A C41 H41B 107.5 . .
C43 C42 C41 115.6(3) . .
C43 C42 H42A 108.4 . .
C41 C42 H42A 108.4 . .
C43 C42 H42B 108.4 . .
C41 C42 H42B 108.4 . .
H42A C42 H42B 107.4 . .
C42 C43 C44 114.4(3) . .
C42 C43 H43A 108.7 . .
C44 C43 H43A 108.7 . .
C42 C43 H43B 108.7 . .
C44 C43 H43B 108.7 . .
H43A C43 H43B 107.6 . .
C43 C44 H44A 109.5 . .
C43 C44 H44B 109.5 . .
H44A C44 H44B 109.5 . .
C43 C44 H44C 109.5 . .
H44A C44 H44C 109.5 . .
H44B C44 H44C 109.5 . .
F2 B1 F1 111.7(2) . .
F2 B1 O1 108.5(2) . .
F1 B1 O1 108.6(2) . .
F2 B1 O2 108.3(2) . .
F1 B1 O2 108.9(2) . .
O1 B1 O2 110.89(18) . .
C46 C45 H45A 109.5 . .
C46 C45 H45B 109.5 . .
H45A C45 H45B 109.5 . .
C46 C45 H45C 109.5 . .
H45A C45 H45C 109.5 . .
H45B C45 H45C 109.5 . .
C47 C46 C45 124.8(8) . .
C47 C46 H46A 106.1 . .
C45 C46 H46A 106.1 . .
C47 C46 H46B 106.1 . .
C45 C46 H46B 106.1 . .
H46A C46 H46B 106.3 . .
C46 C47 C47 133.5(9) . 2_984
C46 C47 H47A 103.8 . .
C47 C47 H47A 103.8 2_984 .
C46 C47 H47B 103.8 . .
C47 C47 H47B 103.8 2_984 .
H47A C47 H47B 105.4 . .

loop_
_geom_bond_atom_site_label_1
_geom_bond_atom_site_label_2
_geom_bond_distance
_geom_bond_site_symmetry_2
F1 B1 1.366(3) .
F2 B1 1.359(3) .
O1 C27 1.300(2) .
O1 B1 1.485(3) .
O2 C29 1.299(2) .
O2 B1 1.486(3) .
O3 C33 1.356(3) .
O3 C36 1.435(3) .
C1 C6 1.382(3) .
C1 C2 1.387(3) .
C1 H1 0.9300 .
C2 C3 1.369(4) .
C2 H2 0.9300 .
C3 C4 1.353(3) .
C3 H3 0.9300 .
C4 C5 1.374(3) .
C4 H4 0.9300 .
C5 C6 1.388(3) .
C5 H5 0.9300 .
C6 C7 1.501(3) .
C7 C8 1.327(3) .
C7 C21 1.506(3) .
C8 C9 1.501(3) .
C8 C15 1.506(3) .
C9 C14 1.378(3) .
C9 C10 1.381(3) .
C10 C11 1.372(3) .
C10 H10 0.9300 .
C11 C12 1.350(4) .
C11 H11 0.9300 .
C12 C13 1.367(4) .
C12 H12 0.9300 .
C13 C14 1.397(4) .
C13 H13 0.9300 .
C14 H14 0.9300 .
C15 C20 1.376(3) .
C15 C16 1.389(3) .
C16 C17 1.379(3) .
C16 H16 0.9300 .
C17 C18 1.362(4) .
C17 H17 0.9300 .
C18 C19 1.379(4) .
C18 H18 0.9300 .
C19 C20 1.379(4) .
C19 H19 0.9300 .
C20 H20 0.9300 .
C21 C26 1.383(3) .
C21 C22 1.385(3) .
C22 C23 1.382(3) .
C22 H22 0.9300 .
C23 C24 1.385(3) .
C23 H23 0.9300 .
C24 C25 1.384(3) .
C24 C27 1.471(3) .
C25 C26 1.379(3) .
C25 H25 0.9300 .
C26 H26 0.9300 .
C27 C28 1.368(3) .
C28 C29 1.384(3) .
C28 H28 0.9300 .
C29 C30 1.457(3) .
C30 C31 1.389(3) .
C30 C35 1.395(3) .
C31 C32 1.380(3) .
C31 H31 0.9300 .
C32 C33 1.380(3) .
C32 H32 0.9300 .
C33 C34 1.387(3) .
C34 C35 1.367(3) .
C34 H34 0.9300 .
C35 H35 0.9300 .
C36 C37 1.504(3) .
C36 H36A 0.9700 .
C36 H36B 0.9700 .
C37 C38 1.512(3) .
C37 H37A 0.9700 .
C37 H37B 0.9700 .
C38 C39 1.506(4) .
C38 H38A 0.9700 .
C38 H38B 0.9700 .
C39 C40 1.520(4) .
C39 H39A 0.9700 .
C39 H39B 0.9700 .
C40 C41 1.498(4) .
C40 H40A 0.9700 .
C40 H40B 0.9700 .
C41 C42 1.504(4) .
C41 H41A 0.9700 .
C41 H41B 0.9700 .
C42 C43 1.503(4) .
C42 H42A 0.9700 .
C42 H42B 0.9700 .
C43 C44 1.504(4) .
C43 H43A 0.9700 .
C43 H43B 0.9700 .
C44 H44A 0.9600 .
C44 H44B 0.9600 .
C44 H44C 0.9600 .
C45 C46 1.438(8) .
C45 H45A 0.9600 .
C45 H45B 0.9600 .
C45 H45C 0.9600 .
C46 C47 1.349(6) .
C46 H46A 0.9700 .
C46 H46B 0.9700 .
C47 C47 1.428(10) 2_984
C47 H47A 0.9700 .
C47 H47B 0.9700 .

loop_
_geom_torsion_atom_site_label_1
_geom_torsion_atom_site_label_2
_geom_torsion_atom_site_label_3
_geom_torsion_atom_site_label_4
_geom_torsion
_geom_torsion_site_symmetry_4
C6 C1 C2 C3 -0.6(4) .
C1 C2 C3 C4 -1.3(4) .
C2 C3 C4 C5 1.9(4) .
C3 C4 C5 C6 -0.7(4) .
C2 C1 C6 C5 1.8(3) .
C2 C1 C6 C7 -177.8(2) .
C4 C5 C6 C1 -1.2(3) .
C4 C5 C6 C7 178.4(2) .
C1 C6 C7 C8 120.2(2) .
C5 C6 C7 C8 -59.5(3) .
C1 C6 C7 C21 -57.0(3) .
C5 C6 C7 C21 123.4(2) .
C6 C7 C8 C9 2.6(3) .
C21 C7 C8 C9 179.5(2) .
C6 C7 C8 C15 -178.5(2) .
C21 C7 C8 C15 -1.7(4) .
C7 C8 C9 C14 122.1(3) .
C15 C8 C9 C14 -56.9(3) .
C7 C8 C9 C10 -59.0(3) .
C15 C8 C9 C10 122.1(2) .
C14 C9 C10 C11 -2.5(4) .
C8 C9 C10 C11 178.5(2) .
C9 C10 C11 C12 -0.2(4) .
C10 C11 C12 C13 2.4(4) .
C11 C12 C13 C14 -2.0(5) .
C10 C9 C14 C13 2.9(4) .
C8 C9 C14 C13 -178.1(2) .
C12 C13 C14 C9 -0.7(5) .
C7 C8 C15 C20 -57.6(3) .
C9 C8 C15 C20 121.4(2) .
C7 C8 C15 C16 126.0(2) .
C9 C8 C15 C16 -55.0(3) .
C20 C15 C16 C17 -0.2(3) .
C8 C15 C16 C17 176.4(2) .
C15 C16 C17 C18 -0.4(4) .
C16 C17 C18 C19 0.6(4) .
C17 C18 C19 C20 -0.3(4) .
C16 C15 C20 C19 0.6(4) .
C8 C15 C20 C19 -175.8(2) .
C18 C19 C20 C15 -0.4(4) .
C8 C7 C21 C26 119.8(3) .
C6 C7 C21 C26 -63.1(3) .
C8 C7 C21 C22 -67.8(3) .
C6 C7 C21 C22 109.3(2) .
C26 C21 C22 C23 2.3(3) .
C7 C21 C22 C23 -170.2(2) .
C21 C22 C23 C24 -0.9(3) .
C22 C23 C24 C25 -2.0(3) .
C22 C23 C24 C27 176.4(2) .
C23 C24 C25 C26 3.5(3) .
C27 C24 C25 C26 -174.85(19) .
C24 C25 C26 C21 -2.2(3) .
C22 C21 C26 C25 -0.7(3) .
C7 C21 C26 C25 172.0(2) .
B1 O1 C27 C28 -5.9(3) .
B1 O1 C27 C24 173.33(19) .
C25 C24 C27 O1 -23.0(3) .
C23 C24 C27 O1 158.7(2) .
C25 C24 C27 C28 156.2(2) .
C23 C24 C27 C28 -22.1(3) .
O1 C27 C28 C29 -4.2(3) .
C24 C27 C28 C29 176.66(19) .
B1 O2 C29 C28 6.7(3) .
B1 O2 C29 C30 -173.8(2) .
C27 C28 C29 O2 3.8(3) .
C27 C28 C29 C30 -175.7(2) .
O2 C29 C30 C31 5.2(3) .
C28 C29 C30 C31 -175.3(2) .
O2 C29 C30 C35 -174.2(2) .
C28 C29 C30 C35 5.3(3) .
C35 C30 C31 C32 -0.6(3) .
C29 C30 C31 C32 180.0(2) .
C30 C31 C32 C33 0.1(3) .
C36 O3 C33 C32 -7.0(3) .
C36 O3 C33 C34 173.06(19) .
C31 C32 C33 O3 -179.5(2) .
C31 C32 C33 C34 0.4(3) .
O3 C33 C34 C35 179.4(2) .
C32 C33 C34 C35 -0.5(3) .
C33 C34 C35 C30 0.0(4) .
C31 C30 C35 C34 0.5(3) .
C29 C30 C35 C34 179.9(2) .
C33 O3 C36 C37 -178.87(19) .
O3 C36 C37 C38 -72.5(3) .
C36 C37 C38 C39 175.8(2) .
C37 C38 C39 C40 177.1(2) .
C38 C39 C40 C41 179.1(3) .
C39 C40 C41 C42 179.8(3) .
C40 C41 C42 C43 176.4(3) .
C41 C42 C43 C44 -176.0(3) .
C27 O1 B1 F2 133.2(2) .
C27 O1 B1 F1 -105.3(2) .
C27 O1 B1 O2 14.4(3) .
C29 O2 B1 F2 -133.8(2) .
C29 O2 B1 F1 104.6(2) .
C29 O2 B1 O1 -14.9(3) .
C45 C46 C47 C47 171.6(8) 2_984
